data_1530602
loop_
_publ_author_name
'Ponomarenko, V.I.'
'Kurkutova, E.N.'
'Porai-Koshits, M.A.'
'Sulaimankulov, K.'

_publ_section_title
;
 The crystal structure of cobalt sulfate hexacarbamide
;
_journal_name_full 'Doklady Akademii Nauk SSSR'
_journal_page_first 1074
_journal_page_last 1077
_journal_volume 234
_journal_year 1977
_chemical_formula_sum 'C6 H26 Co N12 O11 S'
_chemical_name_systematic 'Co (O C (N H2)2)6 (H2 O) S O4'
_space_group_IT_number 29
_symmetry_space_group_name_Hall 'P 2c -2ac'
_symmetry_space_group_name_H-M 'P c a 21'
_cell_angle_alpha 90
_cell_angle_beta 90
_cell_angle_gamma 90
_cell_formula_units_Z 4
_cell_length_a 15.073
_cell_length_b 7.215
_cell_length_c 20.045
_cell_volume 2179.928
_citation_journal_id_ASTM DANKAS
_cod_data_source_file Ponomarenko_DANKAS_1977_218.cif
_cod_data_source_block C6H26Co1N12O11S1
_cod_original_formula_sum 'C6 H26 Co1 N12 O11 S1'
_cod_database_code 1530602

loop_
_symmetry_equiv_pos_as_xyz
x,y,z
-x,-y,z+1/2
-x+1/2,y,z+1/2
x+1/2,-y,z

loop_
_atom_site_label
_atom_site_type_symbol
_atom_site_fract_x
_atom_site_fract_y
_atom_site_fract_z
_atom_site_occupancy
_atom_site_U_iso_or_equiv
O7 O-2 0.774 0.434 0.157 1 0.0
C1 C+4 0.902 0.387 0.331 1 0.0
N4 N-3 0.629 0.28 0.373 1 0.0
O6 O-2 0.704 0.262 0.278 1 0.0
N5 N-3 0.758 0.318 0.052 1 0.0
N8 N-3 0.271 0.053 0.226 1 0.0
N3 N-3 0.628 0.019 0.307 1 0.0
N2 N-3 0.849 0.33 0.383 1 0.0
C2 C+4 0.654 0.196 0.32 1 0.0
O8 O-2 0.277 0.198 0.225 1 0.0
O5 O-2 0.876 0.466 0.282 1 0.0
N11 N-3 0.341 0.202 0.369 1 0.0
O10 O-2 0.21 0.364 0.35 1 0.0
N12 N-3 0.231 0.2 0.447 1 0.0
O1 O-2 0.507 0.005 0.069 1 0.0
N7 N-3 0.375 0.233 0.14 1 0.0
N9 N-3 0.99 0.389 0.164 1 0.0
N6 N-3 0.661 0.235 0.134 1 0.0
O11 O-2 0.937 0.448 0.023 1 0.0
N1 N-3 0.989 0.345 0.341 1 0.0
O4 O-2 0.497 0.132 0.459 1 0.0
O9 O-2 0.11 0.412 0.23 1 0.0
C4 C+4 0.335 0.128 0.187 1 0.0
C5 C+4 0.078 0.356 0.177 1 0.0
O2 O-2 0.88 0.073 0.491 1 0.0
N10 N-3 0.126 0.268 0.131 1 0.0
S1 S+6 0.9764 0.0344 0.4979 1 0.0
Co1 Co+2 0.2449 0.47 0.2535 1 0.0
C3 C+4 0.732 0.331 0.116 1 0.0
O3 O-2 0.028 0.191 0.473 1 0.0
C6 C+4 0.26 0.263 0.389 1 0.0
